data_4511572
loop_
_publ_author_name
'Marin, Geanina'
'Tudor, Violeta'
'Kravtsov, Victor Ch.'
'Schmidtmann, Marc'
'Simonov, Yurii A.'
'M\"uller, Achim'
'Andruh, Marius'

_publ_section_title
;
 Extended Structures Constructed from Alkoxo-Bridged Binuclear Complexes
 as Nodes and Bis(4-pyridyl)ethylene as a Spacer
;
_journal_issue 1
_journal_name_full 'Crystal Growth &amp; Design'
_journal_page_first 279
_journal_paper_doi 10.1021/cg049920+
_journal_volume 5
_journal_year 2005
_chemical_formula_sum 'C32 H40 Cl2 Cu2 N6 O12'
_chemical_formula_weight 898.68
_chemical_name_systematic
; 
 ? 
;
_space_group_IT_number 2
_symmetry_space_group_name_Hall '-P 1'
_symmetry_space_group_name_H-M 'P -1'
_atom_sites_solution_hydrogens geom
_atom_sites_solution_primary direct
_atom_sites_solution_secondary difmap
_audit_creation_method SHELXL-97
_cell_angle_alpha 81.3660(10)
_cell_angle_beta 80.0220(10)
_cell_angle_gamma 69.2720(10)
_cell_formula_units_Z 1
_cell_length_a 8.6613(6)
_cell_length_b 10.5768(8)
_cell_length_c 11.0798(8)
_cell_measurement_temperature 183(2)
_cell_volume 930.59(12)
_computing_structure_refinement 'SHELXL-97 (Sheldrick, 1997)'
_computing_structure_solution 'SHELXS-97 (Sheldrick, 1990)'
_diffrn_ambient_temperature 183(2)
_diffrn_measured_fraction_theta_full 0.984
_diffrn_measured_fraction_theta_max 0.984
_diffrn_radiation_monochromator graphite
_diffrn_radiation_source 'fine-focus sealed tube'
_diffrn_radiation_type MoK\a
_diffrn_radiation_wavelength 0.71073
_diffrn_reflns_av_R_equivalents 0.0377
_diffrn_reflns_av_sigmaI/netI 0.0511
_diffrn_reflns_limit_h_max 11
_diffrn_reflns_limit_h_min -10
_diffrn_reflns_limit_k_max 13
_diffrn_reflns_limit_k_min -13
_diffrn_reflns_limit_l_max 14
_diffrn_reflns_limit_l_min -14
_diffrn_reflns_number 9488
_diffrn_reflns_theta_full 26.99
_diffrn_reflns_theta_max 26.99
_diffrn_reflns_theta_min 1.87
_exptl_absorpt_coefficient_mu 1.356
_exptl_absorpt_correction_T_max 0.9478
_exptl_absorpt_correction_T_min 0.5505
_exptl_crystal_density_diffrn 1.604
_exptl_crystal_density_method 'not measured'
_exptl_crystal_F_000 462
_exptl_crystal_size_max 0.50
_exptl_crystal_size_mid 0.10
_exptl_crystal_size_min 0.04
_refine_diff_density_max 1.115
_refine_diff_density_min -0.927
_refine_diff_density_rms 0.121
_refine_ls_extinction_method none
_refine_ls_goodness_of_fit_ref 1.065
_refine_ls_hydrogen_treatment mixed
_refine_ls_matrix_type full
_refine_ls_number_parameters 293
_refine_ls_number_reflns 3984
_refine_ls_number_restraints 0
_refine_ls_restrained_S_all 1.065
_refine_ls_R_factor_all 0.0704
_refine_ls_R_factor_gt 0.0552
_refine_ls_shift/su_max 0.001
_refine_ls_shift/su_mean 0.000
_refine_ls_structure_factor_coef Fsqd
_refine_ls_weighting_details 'calc w=1/[\s^2^(Fo^2^)+(0.1000P)^2^+0.6000P] where P=(Fo^2^+2Fc^2^)/3'
_refine_ls_weighting_scheme calc
_refine_ls_wR_factor_gt 0.1486
_refine_ls_wR_factor_ref 0.1611
_reflns_number_gt 3223
_reflns_number_total 3984
_reflns_threshold_expression >2sigma(I)
_cod_data_source_file cg049920%2Bsi20040227_114614.cif
_cod_data_source_block mand1
_cod_database_code 4511572

loop_
_symmetry_equiv_pos_as_xyz
'x, y, z'
'-x, -y, -z'

loop_
_atom_site_label
_atom_site_type_symbol
_atom_site_fract_x
_atom_site_fract_y
_atom_site_fract_z
_atom_site_U_iso_or_equiv
_atom_site_adp_type
_atom_site_occupancy
_atom_site_symmetry_multiplicity
_atom_site_calc_flag
_atom_site_refinement_flags
_atom_site_disorder_assembly
_atom_site_disorder_group
Cu1 Cu 0.00969(5) 1.04711(4) -1.13410(4) 0.03022(18) Uani 1 1 d . . .
N1 N -0.1476(4) 1.1690(3) -1.2463(3) 0.0347(7) Uani 1 1 d . . .
N2 N -0.2258(4) 0.9802(4) -0.7546(3) 0.0385(7) Uani 1 1 d . . .
H2 H -0.226(6) 0.902(5) -0.716(5) 0.049(14) Uiso 1 1 d . . .
N3 N -0.8781(5) 1.3393(4) -1.1348(4) 0.0551(10) Uani 1 1 d . . .
O1 O -0.0343(4) 1.1533(3) -0.7668(3) 0.0523(8) Uani 1 1 d . . .
O2 O -0.1495(3) 1.0326(3) -0.9932(2) 0.0403(7) Uani 1 1 d . . 1
C1 C -0.2674(5) 1.1343(4) -1.2788(4) 0.0369(9) Uani 1 1 d . . .
H1A H -0.2756 1.0479 -1.2474 0.044 Uiso 1 1 calc R . .
C2 C -0.3799(5) 1.2175(4) -1.3556(3) 0.0391(9) Uani 1 1 d . . .
H2A H -0.4625 1.1881 -1.3769 0.047 Uiso 1 1 calc R . .
C3 C -0.3708(4) 1.3450(4) -1.4014(4) 0.0433(10) Uani 1 1 d . . .
C4 C -0.2447(5) 1.3799(4) -1.3685(5) 0.0563(13) Uani 1 1 d . . .
H4A H -0.2328 1.4653 -1.3991 0.068 Uiso 1 1 calc R . .
C5 C -0.1376(5) 1.2918(4) -1.2921(4) 0.0476(11) Uani 1 1 d . . .
H5A H -0.0526 1.3181 -1.2704 0.057 Uiso 1 1 calc R . .
C6 C -0.4924(5) 1.4356(4) -1.4806(4) 0.0498(12) Uani 1 1 d . . .
H6 H -0.5664 1.3997 -1.5061 0.060 Uiso 1 1 calc R . .
C7 C -0.3193(5) 1.0882(4) -0.9532(4) 0.0423(9) Uani 1 1 d . . .
H7A H -0.3851 1.0836 -1.0161 0.051 Uiso 1 1 calc R . 1
H7B H -0.3482 1.1845 -0.9390 0.051 Uiso 1 1 calc R . 1
C8 C -0.3575(4) 1.0069(4) -0.8347(4) 0.0373(8) Uani 1 1 d . . .
H8A H -0.4672 1.0579 -0.7915 0.045 Uiso 1 1 calc R . .
H8B H -0.3624 0.9197 -0.8532 0.045 Uiso 1 1 calc R . .
C9A C -0.2741(13) 1.1211(15) -0.6986(13) 0.059(3) Uani 0.50 1 d P A 1
C10A C -0.1293(15) 1.1384(15) -0.6613(11) 0.065(3) Uani 0.50 1 d P A 1
C9B C -0.2522(13) 1.0574(10) -0.6482(8) 0.038(2) Uani 0.50 1 d P A 2
C10B C -0.2219(12) 1.1901(9) -0.7022(8) 0.0404(18) Uani 0.50 1 d P A 2
C11 C -0.8675(6) 1.3191(5) -1.0144(5) 0.0594(13) Uani 1 1 d . . .
H11A H -0.9318 1.2701 -0.9638 0.071 Uiso 1 1 calc R . .
C12 C -0.7686(6) 1.3649(5) -0.9582(4) 0.0539(12) Uani 1 1 d . . .
H12A H -0.7682 1.3486 -0.8716 0.065 Uiso 1 1 calc R . .
C13 C -0.6705(6) 1.4346(4) -1.0290(4) 0.0452(10) Uani 1 1 d . . .
C14 C -0.6836(7) 1.4585(5) -1.1553(4) 0.0532(12) Uani 1 1 d . . .
H14A H -0.6206 1.5070 -1.2085 0.064 Uiso 1 1 calc R . .
C15 C -0.7882(7) 1.4113(5) -1.2018(4) 0.0575(12) Uani 1 1 d . . .
H15A H -0.7971 1.4312 -1.2874 0.069 Uiso 1 1 calc R . .
C16 C -0.5596(6) 1.4770(4) -0.9715(4) 0.0480(11) Uani 1 1 d . . .
H16 H -0.5750 1.4709 -0.8841 0.058 Uiso 1 1 calc R . .
Cl1A Cl -0.1987(4) 0.7796(4) -0.4416(3) 0.0605(8) Uani 0.50 1 d P B 1
O3A O -0.305(2) 0.757(3) -0.3428(12) 0.174(10) Uani 0.50 1 d P B 1
O4A O -0.0900(14) 0.8511(10) -0.4498(9) 0.095(3) Uani 0.50 1 d P B 1
Cl1B Cl -0.2396(3) 0.7378(2) -0.4035(3) 0.0312(4) Uani 0.50 1 d P B 2
O3B O -0.3681(9) 0.6952(7) -0.3292(8) 0.0467(17) Uani 0.50 1 d P B 2
O4B O -0.2546(12) 0.8693(8) -0.3715(8) 0.072(2) Uani 0.50 1 d P B 2
O5 O -0.2431(6) 0.7528(5) -0.5402(4) 0.0817(13) Uani 1 1 d . . .
O6 O -0.0770(6) 0.6399(5) -0.3935(5) 0.1101(18) Uani 1 1 d . . .

loop_
_atom_site_aniso_label
_atom_site_aniso_U_11
_atom_site_aniso_U_22
_atom_site_aniso_U_33
_atom_site_aniso_U_23
_atom_site_aniso_U_13
_atom_site_aniso_U_12
Cu1 0.0222(2) 0.0289(3) 0.0328(3) 0.00533(17) -0.01015(17) -0.00070(17)
N1 0.0283(15) 0.0251(15) 0.0435(17) 0.0142(13) -0.0107(13) -0.0045(12)
N2 0.0290(16) 0.047(2) 0.0393(18) -0.0110(16) -0.0041(13) -0.0096(15)
N3 0.054(2) 0.051(2) 0.058(2) -0.0036(19) -0.0074(19) -0.0143(19)
O1 0.080(2) 0.0428(17) 0.0405(16) -0.0018(13) -0.0093(15) -0.0291(17)
O2 0.0195(12) 0.0523(17) 0.0370(14) 0.0088(12) -0.0090(10) -0.0002(12)
C1 0.0331(19) 0.0287(18) 0.042(2) 0.0177(16) -0.0131(16) -0.0061(15)
C2 0.0303(18) 0.037(2) 0.039(2) 0.0190(16) -0.0116(15) -0.0043(16)
C3 0.0237(17) 0.037(2) 0.046(2) 0.0245(18) -0.0002(16) 0.0046(15)
C4 0.0281(19) 0.031(2) 0.092(4) 0.033(2) -0.010(2) -0.0023(16)
C5 0.0290(19) 0.030(2) 0.074(3) 0.016(2) -0.0110(19) -0.0045(16)
C6 0.0280(19) 0.045(2) 0.051(2) 0.0305(19) -0.0032(17) 0.0034(17)
C7 0.0222(17) 0.043(2) 0.050(2) 0.0087(18) -0.0109(16) 0.0004(16)
C8 0.0255(17) 0.041(2) 0.043(2) -0.0012(17) -0.0077(15) -0.0081(16)
C9A 0.037(5) 0.073(9) 0.076(9) -0.057(7) 0.017(6) -0.022(6)
C10A 0.054(6) 0.095(9) 0.058(6) -0.038(6) 0.012(5) -0.035(7)
C9B 0.048(5) 0.035(5) 0.029(4) -0.002(3) -0.006(4) -0.011(4)
C10B 0.032(4) 0.033(4) 0.049(5) -0.009(4) -0.007(4) 0.000(4)
C11 0.057(3) 0.055(3) 0.061(3) 0.012(2) -0.006(2) -0.021(2)
C12 0.065(3) 0.047(3) 0.040(2) 0.008(2) -0.004(2) -0.013(2)
C13 0.063(3) 0.0277(19) 0.036(2) -0.0041(16) -0.0012(19) -0.0064(19)
C14 0.078(3) 0.045(2) 0.038(2) -0.0074(19) 0.005(2) -0.028(2)
C15 0.079(4) 0.054(3) 0.040(2) -0.008(2) 0.000(2) -0.025(3)
C16 0.075(3) 0.030(2) 0.032(2) -0.0029(16) -0.0037(19) -0.011(2)
Cl1A 0.085(2) 0.081(2) 0.0369(13) -0.0121(14) -0.0006(12) -0.0544(18)
O3A 0.111(12) 0.31(3) 0.041(6) -0.010(12) 0.006(7) -0.007(13)
O4A 0.130(8) 0.090(6) 0.098(7) 0.004(5) -0.055(6) -0.063(6)
Cl1B 0.0384(12) 0.0286(10) 0.0288(12) -0.0014(8) -0.0108(9) -0.0116(8)
O3B 0.046(4) 0.044(3) 0.045(4) 0.002(3) -0.005(3) -0.013(3)
O4B 0.103(6) 0.055(4) 0.072(5) -0.033(4) 0.013(5) -0.045(5)
O5 0.118(4) 0.090(3) 0.063(2) -0.001(2) -0.043(2) -0.054(3)
O6 0.087(3) 0.081(3) 0.141(5) 0.021(3) -0.022(3) -0.011(3)

loop_
_atom_type_symbol
_atom_type_description
_atom_type_scat_dispersion_real
_atom_type_scat_dispersion_imag
_atom_type_scat_source
C C 0.0033 0.0016 'International Tables Vol C Tables 4.2.6.8 and 6.1.1.4'
H H 0.0000 0.0000 'International Tables Vol C Tables 4.2.6.8 and 6.1.1.4'
N N 0.0061 0.0033 'International Tables Vol C Tables 4.2.6.8 and 6.1.1.4'
Cu Cu 0.3201 1.2651 'International Tables Vol C Tables 4.2.6.8 and 6.1.1.4'
O O 0.0106 0.0060 'International Tables Vol C Tables 4.2.6.8 and 6.1.1.4'
Cl Cl 0.1484 0.1585 'International Tables Vol C Tables 4.2.6.8 and 6.1.1.4'

loop_
_geom_angle_atom_site_label_1
_geom_angle_atom_site_label_2
_geom_angle_atom_site_label_3
_geom_angle
_geom_angle_site_symmetry_1
_geom_angle_site_symmetry_3
O2 Cu1 O2 77.99(11) 2_573 .
O2 Cu1 N1 166.44(13) 2_573 .
O2 Cu1 N1 98.38(12) . .
O2 Cu1 N2 84.30(13) 2_573 2_573
O2 Cu1 N2 161.55(13) . 2_573
N1 Cu1 N2 100.04(14) . 2_573
O2 Cu1 Cu1 39.03(8) 2_573 2_573
O2 Cu1 Cu1 38.95(7) . 2_573
N1 Cu1 Cu1 135.95(9) . 2_573
N2 Cu1 Cu1 123.16(10) 2_573 2_573
C1 N1 C5 117.4(3) . .
C1 N1 Cu1 122.0(2) . .
C5 N1 Cu1 120.6(3) . .
C9B N2 C8 122.1(5) . .
C9B N2 C9A 29.8(5) . .
C8 N2 C9A 102.9(6) . .
C9B N2 Cu1 116.6(5) . 2_573
C8 N2 Cu1 107.0(2) . 2_573
C9A N2 Cu1 107.5(5) . 2_573
C9B N2 H2 100(3) . .
C8 N2 H2 100(3) . .
C9A N2 H2 128(3) . .
Cu1 N2 H2 109(3) 2_573 .
C11 N3 C15 115.7(4) . .
C10A O1 C10B 36.3(7) . .
C7 O2 Cu1 115.7(2) . 2_573
C7 O2 Cu1 139.8(2) . .
Cu1 O2 Cu1 102.01(11) 2_573 .
N1 C1 C2 123.3(3) . .
N1 C1 H1A 118.3 . .
C2 C1 H1A 118.3 . .
C1 C2 C3 119.1(4) . .
C1 C2 H2A 120.4 . .
C3 C2 H2A 120.4 . .
C4 C3 C2 117.3(3) . .
C4 C3 C6 123.1(4) . .
C2 C3 C6 119.6(4) . .
C5 C4 C3 120.2(4) . .
C5 C4 H4A 119.9 . .
C3 C4 H4A 119.9 . .
N1 C5 C4 122.7(4) . .
N1 C5 H5A 118.7 . .
C4 C5 H5A 118.7 . .
C6 C6 C3 125.2(6) 2_482 .
C6 C6 H6 117.4 2_482 .
C3 C6 H6 117.4 . .
O2 C7 C8 107.7(3) . .
O2 C7 H7A 110.2 . .
C8 C7 H7A 110.2 . .
O2 C7 H7B 110.2 . .
C8 C7 H7B 110.2 . .
H7A C7 H7B 108.5 . .
N2 C8 C7 109.6(3) . .
N2 C8 H8A 109.7 . .
C7 C8 H8A 109.7 . .
N2 C8 H8B 109.7 . .
C7 C8 H8B 109.7 . .
H8A C8 H8B 108.2 . .
C10A C9A N2 111.6(9) . .
O1 C10A C9A 104.4(10) . .
N2 C9B C10B 105.3(7) . .
C9B C10B O1 108.2(6) . .
N3 C11 C12 124.3(4) . .
N3 C11 H11A 117.9 . .
C12 C11 H11A 117.9 . .
C13 C12 C11 119.7(4) . .
C13 C12 H12A 120.2 . .
C11 C12 H12A 120.2 . .
C12 C13 C14 116.3(4) . .
C12 C13 C16 120.1(4) . .
C14 C13 C16 123.7(4) . .
C15 C14 C13 119.6(4) . .
C15 C14 H14A 120.2 . .
C13 C14 H14A 120.2 . .
N3 C15 C14 124.4(4) . .
N3 C15 H15A 117.8 . .
C14 C15 H15A 117.8 . .
C16 C16 C13 126.7(5) 2_483 .
C16 C16 H16 116.7 2_483 .
C13 C16 H16 116.7 . .
O5 Cl1A O3A 108.2(9) . .
O5 Cl1A O4A 122.0(5) . .
O3A Cl1A O4A 127.9(11) . .
O5 Cl1A O6 103.7(4) . .
O3A Cl1A O6 84.1(9) . .
O4A Cl1A O6 96.2(5) . .
O3B Cl1B O6 112.4(4) . .
O3B Cl1B O4B 108.5(5) . .
O6 Cl1B O4B 112.4(5) . .
O3B Cl1B O5 115.8(4) . .
O6 Cl1B O5 101.2(4) . .
O4B Cl1B O5 106.3(5) . .
Cl1A O5 Cl1B 28.16(14) . .
Cl1B O6 Cl1A 26.99(13) . .

loop_
_geom_bond_atom_site_label_1
_geom_bond_atom_site_label_2
_geom_bond_distance
_geom_bond_site_symmetry_2
Cu1 O2 1.918(3) 2_573
Cu1 O2 1.922(3) .
Cu1 N1 1.981(3) .
Cu1 N2 2.008(3) 2_573
Cu1 Cu1 2.9847(8) 2_573
N1 C1 1.334(5) .
N1 C5 1.348(5) .
N2 C9B 1.474(10) .
N2 C8 1.489(5) .
N2 C9A 1.589(12) .
N2 Cu1 2.008(3) 2_573
N2 H2 0.87(5) .
N3 C11 1.333(7) .
N3 C15 1.336(6) .
O1 C10A 1.331(11) .
O1 C10B 1.592(10) .
O2 C7 1.395(4) .
O2 Cu1 1.918(2) 2_573
C1 C2 1.380(5) .
C1 H1A 0.9500 .
C2 C3 1.392(5) .
C2 H2A 0.9500 .
C3 C4 1.388(6) .
C3 C6 1.467(5) .
C4 C5 1.367(6) .
C4 H4A 0.9500 .
C5 H5A 0.9500 .
C6 C6 1.332(8) 2_482
C6 H6 0.9500 .
C7 C8 1.511(5) .
C7 H7A 0.9900 .
C7 H7B 0.9900 .
C8 H8A 0.9900 .
C8 H8B 0.9900 .
C9A C10A 1.463(15) .
C9B C10B 1.533(12) .
C11 C12 1.388(7) .
C11 H11A 0.9500 .
C12 C13 1.385(6) .
C12 H12A 0.9500 .
C13 C14 1.401(6) .
C13 C16 1.461(7) .
C14 C15 1.377(7) .
C14 H14A 0.9500 .
C15 H15A 0.9500 .
C16 C16 1.318(9) 2_483
C16 H16 0.9500 .
Cl1A O5 1.319(4) .
Cl1A O3A 1.352(15) .
Cl1A O4A 1.385(9) .
Cl1A O6 1.560(6) .
Cl1B O3B 1.430(8) .
Cl1B O6 1.434(5) .
Cl1B O4B 1.443(7) .
Cl1B O5 1.503(4) .
